data_4515861
loop_
_publ_author_name
'Mondal, Sandip'
'Bera, Sachinath'
'Maity, Suvendu'
'Ghosh, Prasanta'

_publ_section_title
;
 Orthometalated <i>N</i>-(Benzophenoxazine)-<i>o</i>-aminophenol:
 Phenolato versus Phenoxyl States.
;
_journal_issue 10
_journal_name_full 'ACS omega'
_journal_page_first 13323
_journal_page_last 13334
_journal_paper_doi 10.1021/acsomega.8b01983
_journal_volume 3
_journal_year 2018
_chemical_formula_sum 'C41 H29 Br2 Cl2 N2 O2 Os P'
_chemical_formula_weight 1033.55
_space_group_crystal_system triclinic
_space_group_IT_number 2
_space_group_name_Hall '-P 1'
_space_group_name_H-M_alt 'P -1'
_atom_sites_solution_hydrogens geom
_audit_creation_method SHELXL-2014/7
_cell_angle_alpha 99.789(2)
_cell_angle_beta 105.371(2)
_cell_angle_gamma 115.4390(10)
_cell_formula_units_Z 2
_cell_length_a 11.9432(5)
_cell_length_b 12.5744(5)
_cell_length_c 14.4985(7)
_cell_measurement_reflns_used 9875
_cell_measurement_temperature 141(2)
_cell_measurement_theta_max 26.49
_cell_measurement_theta_min 2.81
_cell_volume 1792.33(14)
_computing_cell_refinement 'Bruker SAINT'
_computing_data_collection 'Bruker APEX2'
_computing_data_reduction 'Bruker SAINT'
_computing_molecular_graphics 'Bruker SHELXTL'
_computing_publication_material 'Bruker SHELXTL'
_computing_structure_refinement 'SHELXL-2014 (Sheldrick 2014)'
_computing_structure_solution 'SHELXS-97 (Sheldrick 2008)'
_diffrn_ambient_temperature 141(2)
_diffrn_measured_fraction_theta_full 0.994
_diffrn_measured_fraction_theta_max 0.989
_diffrn_measurement_device_type 'Bruker APEX-II CCD'
_diffrn_measurement_method '\f and \w scans'
_diffrn_radiation_type MoK\a
_diffrn_radiation_wavelength 0.71073
_diffrn_reflns_av_R_equivalents 0.0375
_diffrn_reflns_av_unetI/netI 0.0353
_diffrn_reflns_Laue_measured_fraction_full 0.994
_diffrn_reflns_Laue_measured_fraction_max 0.989
_diffrn_reflns_limit_h_max 14
_diffrn_reflns_limit_h_min -14
_diffrn_reflns_limit_k_max 15
_diffrn_reflns_limit_k_min -15
_diffrn_reflns_limit_l_max 17
_diffrn_reflns_limit_l_min -18
_diffrn_reflns_number 25206
_diffrn_reflns_point_group_measured_fraction_full 0.994
_diffrn_reflns_point_group_measured_fraction_max 0.989
_diffrn_reflns_theta_full 25.242
_diffrn_reflns_theta_max 26.500
_diffrn_reflns_theta_min 2.808
_diffrn_source Mo
_exptl_absorpt_coefficient_mu 6.021
_exptl_absorpt_correction_T_max 0.956
_exptl_absorpt_correction_T_min 0.845
_exptl_absorpt_correction_type multi-scan
_exptl_crystal_colour black
_exptl_crystal_density_diffrn 1.915
_exptl_crystal_description cubic
_exptl_crystal_F_000 1000
_exptl_crystal_size_max 0.16
_exptl_crystal_size_mid 0.06
_exptl_crystal_size_min 0.04
_exptl_transmission_factor_max 0.869
_exptl_transmission_factor_min 0.784
_refine_diff_density_max 1.595
_refine_diff_density_min -2.141
_refine_diff_density_rms 0.169
_refine_ls_extinction_method none
_refine_ls_goodness_of_fit_ref 0.990
_refine_ls_hydrogen_treatment constr
_refine_ls_matrix_type full
_refine_ls_number_parameters 460
_refine_ls_number_reflns 7340
_refine_ls_number_restraints 0
_refine_ls_restrained_S_all 0.990
_refine_ls_R_factor_all 0.0432
_refine_ls_R_factor_gt 0.0359
_refine_ls_shift/su_max 0.002
_refine_ls_shift/su_mean 0.000
_refine_ls_structure_factor_coef Fsqd
_refine_ls_weighting_details 'w=1/[\s^2^(Fo^2^)+(0.0335P)^2^+19.1639P] where P=(Fo^2^+2Fc^2^)/3'
_refine_ls_weighting_scheme calc
_refine_ls_wR_factor_gt 0.0876
_refine_ls_wR_factor_ref 0.0947
_reflns_Friedel_coverage 0.000
_reflns_number_gt 6591
_reflns_number_total 7340
_reflns_threshold_expression 'I > 2\s(I)'
_cod_data_source_file ao8b01983_si_002.cif
_cod_data_source_block 2_LT
_cod_database_code 4515861
_shelx_shelxl_version_number 2014/7
_shelx_space_group_comment
;
The symmetry employed for this shelxl refinement is uniquely defined
by the following loop, which should always be used as a source of
symmetry information in preference to the above space-group names.
They are only intended as comments.
;

loop_
_space_group_symop_operation_xyz
'x, y, z'
'-x, -y, -z'

loop_
_atom_site_label
_atom_site_type_symbol
_atom_site_fract_x
_atom_site_fract_y
_atom_site_fract_z
_atom_site_U_iso_or_equiv
_atom_site_adp_type
_atom_site_occupancy
_atom_site_site_symmetry_order
_atom_site_calc_flag
_atom_site_refinement_flags_posn
_atom_site_refinement_flags_adp
Os1 Os 0.34326(2) 0.62048(2) 0.78824(2) 0.01505(7) Uani 1 1 d . .
Br1 Br 0.43525(6) 0.67846(5) 0.97394(4) 0.02161(12) Uani 1 1 d . .
Br2 Br 0.11005(5) 0.51328(5) 0.78975(5) 0.02663(14) Uani 1 1 d . .
P1 P 0.56588(13) 0.73241(12) 0.79166(9) 0.0133(2) Uani 1 1 d . .
Cl1 Cl 0.53924(18) 0.11409(15) 0.75184(16) 0.0433(4) Uani 1 1 d . .
Cl2 Cl 0.8227(2) 0.2764(2) 0.7993(2) 0.0676(7) Uani 1 1 d . .
O1 O 0.3234(4) 0.7666(3) 0.7664(3) 0.0210(8) Uani 1 1 d . .
N1 N 0.2490(4) 0.5609(4) 0.6299(4) 0.0181(9) Uani 1 1 d . .
O2 O 0.0242(4) 0.1958(4) 0.3399(3) 0.0217(8) Uani 1 1 d . .
C16 C 0.2635(5) 0.3855(5) 0.6444(4) 0.0163(10) Uani 1 1 d . .
C15 C 0.3395(5) 0.4550(5) 0.7483(4) 0.0184(11) Uani 1 1 d . .
C23 C 0.6669(5) 0.8921(5) 0.8803(4) 0.0162(10) Uani 1 1 d . .
C7 C 0.2120(5) 0.4446(5) 0.5820(4) 0.0161(10) Uani 1 1 d . .
N2 N 0.1340(5) 0.0820(4) 0.4584(4) 0.0227(10) Uani 1 1 d . .
C28 C 0.6093(6) 0.9517(5) 0.9234(4) 0.0221(11) Uani 1 1 d . .
H28 H 0.5159 0.9077 0.9093 0.027 Uiso 1 1 calc R U
C14 C 0.3886(6) 0.3991(5) 0.8105(4) 0.0222(11) Uani 1 1 d . .
H14 H 0.4372 0.4424 0.8810 0.027 Uiso 1 1 calc R U
C35 C 0.6762(5) 0.6678(5) 0.8228(4) 0.0193(11) Uani 1 1 d . .
C6 C 0.2246(5) 0.6483(5) 0.5938(4) 0.0174(10) Uani 1 1 d . .
C9 C 0.1053(5) 0.2576(5) 0.4394(4) 0.0190(11) Uani 1 1 d . .
C29 C 0.5576(5) 0.7516(5) 0.6692(4) 0.0204(11) Uani 1 1 d . .
C11 C 0.2399(5) 0.2631(5) 0.6042(4) 0.0206(11) Uani 1 1 d . .
C10 C 0.1593(5) 0.1954(5) 0.4969(4) 0.0179(10) Uani 1 1 d . .
C13 C 0.3666(6) 0.2797(5) 0.7698(4) 0.0232(12) Uani 1 1 d . .
H13 H 0.4031 0.2441 0.8131 0.028 Uiso 1 1 calc R U
C1 C 0.2664(5) 0.7576(5) 0.6717(4) 0.0182(10) Uani 1 1 d . .
C8 C 0.1281(6) 0.3758(5) 0.4781(4) 0.0214(11) Uani 1 1 d . .
H8 H 0.0887 0.4111 0.4364 0.026 Uiso 1 1 calc R U
C40 C 0.6938(5) 0.6360(5) 0.9105(4) 0.0199(11) Uani 1 1 d . .
H40 H 0.6450 0.6437 0.9510 0.024 Uiso 1 1 calc R U
C26 C 0.8229(6) 1.1398(5) 1.0059(5) 0.0292(13) Uani 1 1 d . .
H26 H 0.8755 1.2248 1.0474 0.035 Uiso 1 1 calc R U
C24 C 0.8041(6) 0.9581(5) 0.9017(5) 0.0250(12) Uani 1 1 d . .
H24 H 0.8447 0.9184 0.8730 0.030 Uiso 1 1 calc R U
C34 C 0.5033(6) 0.6453(6) 0.5839(4) 0.0258(12) Uani 1 1 d . .
H34 H 0.4819 0.5664 0.5920 0.031 Uiso 1 1 calc R U
C19 C -0.1202(6) -0.1079(5) 0.1544(4) 0.0284(13) Uani 1 1 d . .
H19 H -0.1798 -0.1524 0.0858 0.034 Uiso 1 1 calc R U
C39 C 0.7834(6) 0.5924(5) 0.9395(5) 0.0257(12) Uani 1 1 d . .
H39 H 0.7950 0.5698 0.9992 0.031 Uiso 1 1 calc R U
C12 C 0.2937(6) 0.2122(5) 0.6687(4) 0.0206(11) Uani 1 1 d . .
H12 H 0.2801 0.1311 0.6431 0.025 Uiso 1 1 calc R U
C17 C -0.0038(6) 0.0755(5) 0.2985(4) 0.0199(11) Uani 1 1 d . .
C27 C 0.6871(6) 1.0749(5) 0.9870(5) 0.0274(13) Uani 1 1 d . .
H27 H 0.6473 1.1143 1.0173 0.033 Uiso 1 1 calc R U
C30 C 0.5895(6) 0.8668(6) 0.6551(5) 0.0262(12) Uani 1 1 d . .
H30 H 0.6270 0.9390 0.7118 0.031 Uiso 1 1 calc R U
C22 C 0.0513(6) 0.0202(5) 0.3559(4) 0.0211(11) Uani 1 1 d . .
C20 C -0.0625(7) -0.1637(6) 0.2098(4) 0.0295(14) Uani 1 1 d . .
H20 H -0.0809 -0.2454 0.1789 0.035 Uiso 1 1 calc R U
C4 C 0.1669(7) 0.7412(6) 0.4706(5) 0.0331(14) Uani 1 1 d . .
H4 H 0.1356 0.7374 0.4020 0.040 Uiso 1 1 calc R U
C5 C 0.1786(7) 0.6432(6) 0.4927(5) 0.0314(14) Uani 1 1 d . .
H5 H 0.1556 0.5725 0.4396 0.038 Uiso 1 1 calc R U
C3 C 0.2006(6) 0.8461(5) 0.5476(5) 0.0270(13) Uani 1 1 d . .
H3 H 0.1897 0.9117 0.5308 0.032 Uiso 1 1 calc R U
C36 C 0.7484(6) 0.6566(6) 0.7638(5) 0.0284(13) Uani 1 1 d . .
H36 H 0.7366 0.6781 0.7036 0.034 Uiso 1 1 calc R U
C37 C 0.8378(6) 0.6139(6) 0.7933(5) 0.0307(14) Uani 1 1 d . .
H37 H 0.8870 0.6066 0.7531 0.037 Uiso 1 1 calc R U
C33 C 0.4819(7) 0.6574(7) 0.4889(5) 0.0350(15) Uani 1 1 d . .
H33 H 0.4460 0.5864 0.4316 0.042 Uiso 1 1 calc R U
C41 C 0.6815(7) 0.2602(6) 0.8231(6) 0.0376(16) Uani 1 1 d . .
H41A H 0.6630 0.3259 0.8072 0.045 Uiso 1 1 calc R U
H41B H 0.7002 0.2722 0.8959 0.045 Uiso 1 1 calc R U
C25 C 0.8825(6) 1.0820(6) 0.9649(5) 0.0295(13) Uani 1 1 d . .
H25 H 0.9760 1.1261 0.9796 0.035 Uiso 1 1 calc R U
C18 C -0.0913(6) 0.0133(6) 0.1987(5) 0.0297(13) Uani 1 1 d . .
H18 H -0.1308 0.0519 0.1613 0.036 Uiso 1 1 calc R U
C38 C 0.8555(6) 0.5822(5) 0.8800(6) 0.0324(15) Uani 1 1 d . .
H38 H 0.9169 0.5534 0.8996 0.039 Uiso 1 1 calc R U
C2 C 0.2496(6) 0.8551(5) 0.6477(4) 0.0227(12) Uani 1 1 d . .
H2 H 0.2718 0.9262 0.6999 0.027 Uiso 1 1 calc R U
C32 C 0.5119(7) 0.7717(8) 0.4761(5) 0.0393(17) Uani 1 1 d . .
H32 H 0.4947 0.7780 0.4100 0.047 Uiso 1 1 calc R U
C21 C 0.0202(7) -0.1008(6) 0.3084(4) 0.0297(14) Uani 1 1 d . .
H21 H 0.0580 -0.1401 0.3462 0.036 Uiso 1 1 calc R U
C31 C 0.5666(8) 0.8763(7) 0.5583(6) 0.0393(16) Uani 1 1 d . .
H31 H 0.5887 0.9548 0.5490 0.047 Uiso 1 1 calc R U

loop_
_atom_site_aniso_label
_atom_site_aniso_U_11
_atom_site_aniso_U_22
_atom_site_aniso_U_33
_atom_site_aniso_U_23
_atom_site_aniso_U_13
_atom_site_aniso_U_12
Os1 0.01588(11) 0.01519(11) 0.01485(11) 0.00317(8) 0.00654(8) 0.00862(8)
Br1 0.0276(3) 0.0257(3) 0.0137(3) 0.0048(2) 0.0085(2) 0.0154(2)
Br2 0.0181(3) 0.0282(3) 0.0304(3) 0.0047(2) 0.0128(2) 0.0086(2)
P1 0.0138(6) 0.0134(6) 0.0107(6) 0.0010(5) 0.0029(5) 0.0072(5)
Cl1 0.0373(9) 0.0264(8) 0.0620(12) 0.0131(8) 0.0128(8) 0.0165(7)
Cl2 0.0529(13) 0.0669(14) 0.0931(18) 0.0239(13) 0.0528(13) 0.0247(11)
O1 0.025(2) 0.0181(18) 0.0187(19) 0.0032(15) 0.0037(16) 0.0135(16)
N1 0.009(2) 0.0088(19) 0.033(3) 0.0047(18) 0.0041(18) 0.0039(16)
O2 0.027(2) 0.0208(19) 0.0123(18) 0.0007(15) 0.0006(16) 0.0132(17)
C16 0.014(2) 0.019(2) 0.019(3) 0.007(2) 0.009(2) 0.009(2)
C15 0.017(3) 0.018(2) 0.022(3) 0.007(2) 0.010(2) 0.008(2)
C23 0.015(2) 0.016(2) 0.015(2) 0.004(2) 0.004(2) 0.008(2)
C7 0.013(2) 0.017(2) 0.014(2) 0.004(2) 0.003(2) 0.006(2)
N2 0.025(2) 0.022(2) 0.019(2) 0.0013(19) 0.002(2) 0.014(2)
C28 0.016(3) 0.021(3) 0.025(3) 0.003(2) 0.005(2) 0.008(2)
C14 0.022(3) 0.023(3) 0.015(3) 0.003(2) 0.001(2) 0.010(2)
C35 0.014(2) 0.013(2) 0.026(3) 0.003(2) 0.006(2) 0.006(2)
C6 0.019(3) 0.018(2) 0.018(3) 0.007(2) 0.009(2) 0.011(2)
C9 0.019(3) 0.019(3) 0.015(3) -0.001(2) 0.005(2) 0.010(2)
C29 0.020(3) 0.027(3) 0.021(3) 0.010(2) 0.013(2) 0.014(2)
C11 0.019(3) 0.020(3) 0.024(3) 0.004(2) 0.005(2) 0.014(2)
C10 0.017(3) 0.021(3) 0.016(3) 0.004(2) 0.006(2) 0.011(2)
C13 0.024(3) 0.022(3) 0.024(3) 0.009(2) 0.007(2) 0.013(2)
C1 0.014(2) 0.018(3) 0.019(3) 0.005(2) 0.003(2) 0.008(2)
C8 0.028(3) 0.018(3) 0.020(3) 0.005(2) 0.009(2) 0.014(2)
C40 0.016(3) 0.021(3) 0.020(3) 0.006(2) 0.007(2) 0.008(2)
C26 0.031(3) 0.013(3) 0.027(3) 0.000(2) 0.006(3) 0.003(2)
C24 0.023(3) 0.024(3) 0.027(3) 0.005(2) 0.014(2) 0.010(2)
C34 0.028(3) 0.033(3) 0.024(3) 0.003(2) 0.015(3) 0.021(3)
C19 0.030(3) 0.022(3) 0.015(3) -0.007(2) 0.000(2) 0.007(2)
C39 0.019(3) 0.018(3) 0.029(3) 0.005(2) -0.001(2) 0.006(2)
C12 0.025(3) 0.021(3) 0.018(3) 0.006(2) 0.004(2) 0.015(2)
C17 0.023(3) 0.020(3) 0.016(3) 0.002(2) 0.007(2) 0.012(2)
C27 0.028(3) 0.019(3) 0.037(3) 0.004(2) 0.013(3) 0.013(2)
C30 0.033(3) 0.029(3) 0.025(3) 0.011(2) 0.014(3) 0.019(3)
C22 0.022(3) 0.021(3) 0.018(3) 0.001(2) 0.005(2) 0.011(2)
C20 0.039(4) 0.023(3) 0.017(3) -0.009(2) 0.005(3) 0.016(3)
C4 0.050(4) 0.026(3) 0.024(3) 0.008(3) 0.009(3) 0.023(3)
C5 0.051(4) 0.022(3) 0.024(3) 0.007(2) 0.015(3) 0.021(3)
C3 0.028(3) 0.021(3) 0.029(3) 0.009(2) 0.004(3) 0.013(2)
C36 0.026(3) 0.034(3) 0.030(3) 0.010(3) 0.012(3) 0.018(3)
C37 0.025(3) 0.034(3) 0.039(4) 0.007(3) 0.014(3) 0.019(3)
C33 0.036(4) 0.056(4) 0.020(3) 0.005(3) 0.014(3) 0.029(3)
C41 0.032(3) 0.029(3) 0.055(5) 0.011(3) 0.025(3) 0.014(3)
C25 0.018(3) 0.024(3) 0.034(3) 0.005(3) 0.007(3) 0.004(2)
C18 0.032(3) 0.028(3) 0.023(3) 0.003(2) 0.007(3) 0.014(3)
C38 0.022(3) 0.017(3) 0.053(4) 0.007(3) 0.010(3) 0.010(2)
C2 0.022(3) 0.020(3) 0.024(3) 0.003(2) 0.005(2) 0.012(2)
C32 0.044(4) 0.065(5) 0.029(4) 0.023(3) 0.024(3) 0.035(4)
C21 0.044(4) 0.035(3) 0.015(3) 0.007(2) 0.002(3) 0.029(3)
C31 0.046(4) 0.054(4) 0.039(4) 0.030(4) 0.025(3) 0.032(4)

loop_
_atom_type_symbol
_atom_type_description
_atom_type_scat_dispersion_real
_atom_type_scat_dispersion_imag
_atom_type_scat_source
C C 0.0033 0.0016 'International Tables Vol C Tables 4.2.6.8 and 6.1.1.4'
H H 0.0000 0.0000 'International Tables Vol C Tables 4.2.6.8 and 6.1.1.4'
N N 0.0061 0.0033 'International Tables Vol C Tables 4.2.6.8 and 6.1.1.4'
O O 0.0106 0.0060 'International Tables Vol C Tables 4.2.6.8 and 6.1.1.4'
P P 0.1023 0.0942 'International Tables Vol C Tables 4.2.6.8 and 6.1.1.4'
Cl Cl 0.1484 0.1585 'International Tables Vol C Tables 4.2.6.8 and 6.1.1.4'
Br Br -0.2901 2.4595 'International Tables Vol C Tables 4.2.6.8 and 6.1.1.4'
Os Os -1.2165 7.6030 'International Tables Vol C Tables 4.2.6.8 and 6.1.1.4'

loop_
_geom_angle_atom_site_label_1
_geom_angle_atom_site_label_2
_geom_angle_atom_site_label_3
_geom_angle
O1 Os1 C15 156.65(19)
O1 Os1 N1 78.16(16)
C15 Os1 N1 78.83(19)
O1 Os1 P1 86.79(12)
C15 Os1 P1 91.28(15)
N1 Os1 P1 94.97(12)
O1 Os1 Br1 102.89(11)
C15 Os1 Br1 100.37(16)
N1 Os1 Br1 175.18(12)
P1 Os1 Br1 89.79(3)
O1 Os1 Br2 90.82(12)
C15 Os1 Br2 91.66(15)
N1 Os1 Br2 86.39(12)
P1 Os1 Br2 176.95(3)
Br1 Os1 Br2 88.89(2)
C29 P1 C35 106.3(3)
C29 P1 C23 103.9(3)
C35 P1 C23 102.9(2)
C29 P1 Os1 109.44(18)
C35 P1 Os1 118.36(18)
C23 P1 Os1 114.62(17)
C1 O1 Os1 116.6(3)
C7 N1 C6 130.6(5)
C7 N1 Os1 115.6(4)
C6 N1 Os1 113.5(3)
C9 O2 C17 118.2(4)
C15 C16 C11 121.1(5)
C15 C16 C7 117.0(5)
C11 C16 C7 122.0(5)
C14 C15 C16 118.0(5)
C14 C15 Os1 128.6(4)
C16 C15 Os1 113.0(4)
C28 C23 C24 118.9(5)
C28 C23 P1 121.7(4)
C24 C23 P1 119.4(4)
N1 C7 C8 126.5(5)
N1 C7 C16 114.4(5)
C8 C7 C16 119.1(5)
C10 N2 C22 117.0(5)
C27 C28 C23 120.7(5)
C27 C28 H28 119.7
C23 C28 H28 119.7
C15 C14 C13 120.3(5)
C15 C14 H14 119.8
C13 C14 H14 119.8
C40 C35 C36 119.7(5)
C40 C35 P1 118.6(4)
C36 C35 P1 121.6(5)
N1 C6 C5 127.2(5)
N1 C6 C1 113.2(5)
C5 C6 C1 119.2(5)
O2 C9 C8 116.3(5)
O2 C9 C10 118.9(5)
C8 C9 C10 124.7(5)
C30 C29 C34 119.0(5)
C30 C29 P1 121.3(4)
C34 C29 P1 119.3(4)
C12 C11 C16 118.9(5)
C12 C11 C10 122.5(5)
C16 C11 C10 118.6(5)
N2 C10 C9 123.4(5)
N2 C10 C11 119.8(5)
C9 C10 C11 116.7(5)
C12 C13 C14 121.8(5)
C12 C13 H13 119.1
C14 C13 H13 119.1
O1 C1 C2 121.3(5)
O1 C1 C6 118.6(5)
C2 C1 C6 120.1(5)
C9 C8 C7 118.7(5)
C9 C8 H8 120.6
C7 C8 H8 120.6
C35 C40 C39 120.0(5)
C35 C40 H40 120.0
C39 C40 H40 120.0
C25 C26 C27 120.6(5)
C25 C26 H26 119.7
C27 C26 H26 119.7
C23 C24 C25 120.7(5)
C23 C24 H24 119.7
C25 C24 H24 119.7
C33 C34 C29 119.4(6)
C33 C34 H34 120.3
C29 C34 H34 120.3
C20 C19 C18 120.6(5)
C20 C19 H19 119.7
C18 C19 H19 119.7
C38 C39 C40 119.6(6)
C38 C39 H39 120.2
C40 C39 H39 120.2
C13 C12 C11 119.9(5)
C13 C12 H12 120.1
C11 C12 H12 120.1
C18 C17 C22 122.2(5)
C18 C17 O2 116.9(5)
C22 C17 O2 120.9(5)
C26 C27 C28 119.7(5)
C26 C27 H27 120.2
C28 C27 H27 120.2
C31 C30 C29 120.4(6)
C31 C30 H30 119.8
C29 C30 H30 119.8
C17 C22 C21 117.6(5)
C17 C22 N2 121.6(5)
C21 C22 N2 120.8(5)
C21 C20 C19 119.5(5)
C21 C20 H20 120.2
C19 C20 H20 120.2
C5 C4 C3 120.9(6)
C5 C4 H4 119.5
C3 C4 H4 119.5
C4 C5 C6 119.7(6)
C4 C5 H5 120.2
C6 C5 H5 120.2
C2 C3 C4 120.6(5)
C2 C3 H3 119.7
C4 C3 H3 119.7
C37 C36 C35 120.0(6)
C37 C36 H36 120.0
C35 C36 H36 120.0
C38 C37 C36 120.6(6)
C38 C37 H37 119.7
C36 C37 H37 119.7
C34 C33 C32 120.8(6)
C34 C33 H33 119.6
C32 C33 H33 119.6
Cl2 C41 Cl1 112.5(4)
Cl2 C41 H41A 109.1
Cl1 C41 H41A 109.1
Cl2 C41 H41B 109.1
Cl1 C41 H41B 109.1
H41A C41 H41B 107.8
C26 C25 C24 119.5(6)
C26 C25 H25 120.2
C24 C25 H25 120.2
C17 C18 C19 118.2(6)
C17 C18 H18 120.9
C19 C18 H18 120.9
C37 C38 C39 120.1(6)
C37 C38 H38 120.0
C39 C38 H38 120.0
C3 C2 C1 119.2(5)
C3 C2 H2 120.4
C1 C2 H2 120.4
C31 C32 C33 120.6(6)
C31 C32 H32 119.7
C33 C32 H32 119.7
C20 C21 C22 121.9(6)
C20 C21 H21 119.1
C22 C21 H21 119.1
C32 C31 C30 119.8(7)
C32 C31 H31 120.1
C30 C31 H31 120.1

loop_
_geom_bond_atom_site_label_1
_geom_bond_atom_site_label_2
_geom_bond_distance
Os1 O1 2.017(4)
Os1 C15 2.041(5)
Os1 N1 2.102(5)
Os1 P1 2.3966(13)
Os1 Br1 2.4625(6)
Os1 Br2 2.5284(6)
P1 C29 1.814(6)
P1 C35 1.825(6)
P1 C23 1.833(5)
Cl1 C41 1.752(7)
Cl2 C41 1.744(7)
O1 C1 1.321(7)
N1 C7 1.325(7)
N1 C6 1.399(7)
O2 C9 1.362(6)
O2 C17 1.383(6)
C16 C15 1.415(8)
C16 C11 1.423(7)
C16 C7 1.440(7)
C15 C14 1.393(8)
C23 C28 1.392(8)
C23 C24 1.394(8)
C7 C8 1.426(7)
N2 C10 1.306(7)
N2 C22 1.399(7)
C28 C27 1.392(8)
C28 H28 0.9500
C14 C13 1.397(8)
C14 H14 0.9500
C35 C40 1.388(8)
C35 C36 1.395(8)
C6 C5 1.403(8)
C6 C1 1.412(7)
C9 C8 1.374(7)
C9 C10 1.446(8)
C29 C30 1.398(8)
C29 C34 1.416(8)
C11 C12 1.391(8)
C11 C10 1.457(8)
C13 C12 1.375(8)
C13 H13 0.9500
C1 C2 1.409(8)
C8 H8 0.9500
C40 C39 1.402(8)
C40 H40 0.9500
C26 C25 1.382(9)
C26 C27 1.387(9)
C26 H26 0.9500
C24 C25 1.396(8)
C24 H24 0.9500
C34 C33 1.380(9)
C34 H34 0.9500
C19 C20 1.388(9)
C19 C18 1.397(8)
C19 H19 0.9500
C39 C38 1.398(9)
C39 H39 0.9500
C12 H12 0.9500
C17 C18 1.381(8)
C17 C22 1.381(8)
C27 H27 0.9500
C30 C31 1.393(9)
C30 H30 0.9500
C22 C21 1.396(8)
C20 C21 1.357(8)
C20 H20 0.9500
C4 C5 1.378(9)
C4 C3 1.398(9)
C4 H4 0.9500
C5 H5 0.9500
C3 C2 1.378(8)
C3 H3 0.9500
C36 C37 1.393(8)
C36 H36 0.9500
C37 C38 1.373(10)
C37 H37 0.9500
C33 C32 1.382(11)
C33 H33 0.9500
C41 H41A 0.9900
C41 H41B 0.9900
C25 H25 0.9500
C18 H18 0.9500
C38 H38 0.9500
C2 H2 0.9500
C32 C31 1.376(11)
C32 H32 0.9500
C21 H21 0.9500
C31 H31 0.9500
